data_4334985
loop_
_publ_author_name
'Kanishka Biswas'
'In Chung'
'Jung-Hwan Song'
'Christos D. Malliakas'
'Arthur J. Freeman'
'Mercouri G. Kanatzidis'

_publ_contact_author_address
;
Northwestern University
Department of Chemistry
2145 Sheridan Rd.
Evanston, IL 60208
;
_publ_contact_author_email m-kanatzidis@northwestern.edu
_publ_contact_author_name 'Mercouri G. Kanatzidis'
_publ_section_title
;
 Semiconducting [(Bi4Te4Br2)(Al2Cl6-xBrx)]Cl2 and [Bi2Se2Br](AlCl4):
 Cationic Chalcogenide Frameworks from Lewis Acidic Ionic Liquids
;
_journal_name_full 'Inorganic Chemistry'
_journal_page_first 5657
_journal_page_last 5659
_journal_paper_doi 10.1021/ic400782c
_journal_volume 52
_journal_year 2013
_chemical_formula_sum 'Al2 Bi4 Br2.54 Cl7.46 Te4'
_chemical_formula_weight 1872.15
_chemical_name_systematic
; 
 ? 
;
_space_group_IT_number 2
_symmetry_cell_setting triclinic
_symmetry_space_group_name_Hall '-P 1'
_symmetry_space_group_name_H-M 'P -1'
_atom_sites_solution_hydrogens none
_atom_sites_solution_primary direct
_atom_sites_solution_secondary difmap
_audit_creation_method SHELXL-97
_cell_angle_alpha 68.343(7)
_cell_angle_beta 75.142(7)
_cell_angle_gamma 72.289(7)
_cell_formula_units_Z 1
_cell_length_a 6.9660(6)
_cell_length_b 8.4658(7)
_cell_length_c 11.4626(10)
_cell_measurement_temperature 100(2)
_cell_volume 590.50(9)
_computing_cell_refinement X-Area
_computing_data_collection X-Area
_computing_data_reduction X-Area
_computing_structure_refinement 'SHELXL-97 (Sheldrick, 2008)'
_computing_structure_solution 'SHELXS-97 (Sheldrick, 2008)'
_diffrn_ambient_temperature 100(2)
_diffrn_measured_fraction_theta_full 0.981
_diffrn_measured_fraction_theta_max 0.981
_diffrn_radiation_type MoK\a
_diffrn_radiation_wavelength 0.71073
_diffrn_reflns_av_R_equivalents 0.0697
_diffrn_reflns_av_sigmaI/netI 0.0836
_diffrn_reflns_limit_h_max 9
_diffrn_reflns_limit_h_min -9
_diffrn_reflns_limit_k_max 11
_diffrn_reflns_limit_k_min -10
_diffrn_reflns_limit_l_max 15
_diffrn_reflns_limit_l_min -14
_diffrn_reflns_number 5769
_diffrn_reflns_theta_full 29.16
_diffrn_reflns_theta_max 29.16
_diffrn_reflns_theta_min 1.94
_exptl_absorpt_coefficient_mu 39.913
_exptl_absorpt_correction_T_max 0.0473
_exptl_absorpt_correction_T_min 0.0068
_exptl_absorpt_correction_type analytical
_exptl_absorpt_process_details analytical
_exptl_crystal_colour black
_exptl_crystal_density_diffrn 5.265
_exptl_crystal_description needle
_exptl_crystal_F_000 784
_exptl_crystal_size_max 0.244
_exptl_crystal_size_mid 0.022
_exptl_crystal_size_min 0.014
_refine_diff_density_max 4.047
_refine_diff_density_min -1.880
_refine_diff_density_rms 0.478
_refine_ls_extinction_method none
_refine_ls_goodness_of_fit_ref 0.969
_refine_ls_hydrogen_treatment none
_refine_ls_matrix_type full
_refine_ls_number_parameters 96
_refine_ls_number_reflns 2940
_refine_ls_number_restraints 0
_refine_ls_restrained_S_all 0.969
_refine_ls_R_factor_all 0.1271
_refine_ls_R_factor_gt 0.0527
_refine_ls_shift/su_max 0.000
_refine_ls_shift/su_mean 0.000
_refine_ls_structure_factor_coef Fsqd
_refine_ls_weighting_details 'calc w=1/[\s^2^(Fo^2^)+(0.0670P)^2^+0.0000P] where P=(Fo^2^+2Fc^2^)/3'
_refine_ls_weighting_scheme calc
_refine_ls_wR_factor_gt 0.1177
_refine_ls_wR_factor_ref 0.1466
_reflns_number_gt 1322
_reflns_number_total 2940
_reflns_threshold_expression >2sigma(I)
_cod_data_source_file ic400782c_si_002_2.cif
_cod_data_source_block BiTeBrAl2Cl6
_cod_database_code 4334985

loop_
_symmetry_equiv_pos_as_xyz
'x, y, z'
'-x, -y, -z'

loop_
_atom_site_label
_atom_site_type_symbol
_atom_site_fract_x
_atom_site_fract_y
_atom_site_fract_z
_atom_site_U_iso_or_equiv
_atom_site_adp_type
_atom_site_occupancy
_atom_site_symmetry_multiplicity
_atom_site_calc_flag
_atom_site_refinement_flags
Bi1 Bi 0.2237(2) 0.6328(2) 0.37195(16) 0.0269(3) Uani 1 1 d .
Bi2 Bi -0.22384(19) 0.8668(2) 0.62778(15) 0.0229(3) Uani 1 1 d .
Te1 Te -0.0812(3) 0.9702(3) 0.3498(2) 0.0248(5) Uani 1 1 d .
Te2 Te -0.0812(4) 0.4706(3) 0.3492(2) 0.0252(5) Uani 1 1 d .
Br1 Br 0.4975(7) 0.2535(7) 0.5007(5) 0.0252(4) Uani 1 1 d .
Cl4 Cl 0.4530(14) 1.0990(14) -0.1704(9) 0.0303(19) Uani 1 1 d .
Cl1 Cl 0.5600(13) 0.4063(13) 0.1597(9) 0.0278(18) Uani 1 1 d .
Cl2 Cl 0.8325(12) 0.703(2) -0.0771(9) 0.055(4) Uani 1 1 d .
Cl3 Cl 0.838(2) 0.2433(15) -0.0749(12) 0.035(2) Uani 0.731(11) 1 d P
Br2 Br 0.839(2) 0.1617(17) -0.0760(14) 0.035(2) Uani 0.269(11) 1 d P
Al1 Al 0.6548(12) 0.4776(11) -0.0339(8) 0.0310(16) Uani 1 1 d .

loop_
_atom_site_aniso_label
_atom_site_aniso_U_11
_atom_site_aniso_U_22
_atom_site_aniso_U_33
_atom_site_aniso_U_23
_atom_site_aniso_U_13
_atom_site_aniso_U_12
Bi1 0.0261(6) 0.0172(7) 0.0387(8) -0.0126(7) 0.0002(5) -0.0068(5)
Bi2 0.0187(5) 0.0189(7) 0.0334(7) -0.0130(6) -0.0031(4) -0.0027(5)
Te1 0.0204(9) 0.0163(12) 0.0381(13) -0.0098(12) -0.0046(9) -0.0033(8)
Te2 0.0280(10) 0.0183(12) 0.0334(12) -0.0135(12) -0.0064(9) -0.0031(9)
Br1 0.0233(7) 0.0193(8) 0.0336(8) -0.0114(7) -0.0045(6) -0.0024(6)
Cl4 0.033(4) 0.035(5) 0.030(4) -0.015(4) -0.006(3) -0.012(3)
Cl1 0.026(3) 0.019(4) 0.029(4) -0.002(4) -0.001(3) -0.003(3)
Cl2 0.017(3) 0.098(11) 0.036(5) -0.019(6) 0.012(3) -0.009(4)
Cl3 0.062(5) 0.014(3) 0.038(4) -0.010(3) -0.010(4) -0.014(3)
Br2 0.062(5) 0.014(3) 0.038(4) -0.010(3) -0.010(4) -0.014(3)
Al1 0.034(4) 0.023(4) 0.038(4) -0.013(4) -0.003(3) -0.007(3)

loop_
_atom_type_symbol
_atom_type_description
_atom_type_scat_dispersion_real
_atom_type_scat_dispersion_imag
_atom_type_scat_source
Al Al 0.0645 0.0514 'International Tables Vol C Tables 4.2.6.8 and 6.1.1.4'
Cl Cl 0.1484 0.1585 'International Tables Vol C Tables 4.2.6.8 and 6.1.1.4'
Br Br -0.2901 2.4595 'International Tables Vol C Tables 4.2.6.8 and 6.1.1.4'
Te Te -0.5308 1.6751 'International Tables Vol C Tables 4.2.6.8 and 6.1.1.4'
Bi Bi -4.1077 10.2566 'International Tables Vol C Tables 4.2.6.8 and 6.1.1.4'

loop_
_geom_angle_atom_site_label_1
_geom_angle_atom_site_label_2
_geom_angle_atom_site_label_3
_geom_angle
_geom_angle_site_symmetry_1
_geom_angle_site_symmetry_3
Te1 Bi1 Te2 91.11(8) . .
Te1 Bi1 Te2 88.22(7) . 2_566
Te2 Bi1 Te2 88.38(8) . 2_566
Te1 Bi1 Br1 159.63(12) . .
Te2 Bi1 Br1 90.70(11) . .
Te2 Bi1 Br1 71.55(11) 2_566 .
Te1 Bi1 Br1 90.93(10) . 2_666
Te2 Bi1 Br1 160.17(13) . 2_666
Te2 Bi1 Br1 71.97(11) 2_566 2_666
Br1 Bi1 Br1 80.74(15) . 2_666
Te1 Bi2 Te2 88.37(7) . 2_566
Te1 Bi2 Te1 88.22(8) . 2_576
Te2 Bi2 Te1 91.08(8) 2_566 2_576
Bi2 Te1 Bi1 91.78(9) . .
Bi2 Te1 Bi2 91.78(8) . 2_576
Bi1 Te1 Bi2 91.17(7) . 2_576
Bi2 Te2 Bi1 91.01(8) 2_566 .
Bi2 Te2 Bi1 91.62(9) 2_566 2_566
Bi1 Te2 Bi1 91.62(8) . 2_566
Bi1 Br1 Bi1 99.26(15) . 2_666
Al1 Cl1 Al1 59.4(4) . 2_665
Br2 Cl3 Al1 146(2) . .
Cl3 Br2 Al1 25.8(16) . .
Cl1 Al1 Al1 61.6(5) . 2_665
Cl1 Al1 Cl1 120.6(4) . 2_665
Al1 Al1 Cl1 59.0(5) 2_665 2_665
Cl1 Al1 Cl3 106.3(6) . .
Al1 Al1 Cl3 124.9(7) 2_665 .
Cl1 Al1 Cl3 106.7(5) 2_665 .
Cl1 Al1 Cl2 104.2(5) . .
Al1 Al1 Cl2 119.3(6) 2_665 .
Cl1 Al1 Cl2 103.9(5) 2_665 .
Cl3 Al1 Cl2 115.8(5) . .
Cl1 Al1 Br2 103.0(5) . .
Al1 Al1 Br2 116.8(6) 2_665 .
Cl1 Al1 Br2 102.9(5) 2_665 .
Cl3 Al1 Br2 8.1(5) . .
Cl2 Al1 Br2 123.8(5) . .

loop_
_geom_bond_atom_site_label_1
_geom_bond_atom_site_label_2
_geom_bond_distance
_geom_bond_site_symmetry_2
Bi1 Te1 2.964(3) .
Bi1 Te2 2.964(3) .
Bi1 Te2 2.967(3) 2_566
Bi1 Br1 3.217(6) .
Bi1 Br1 3.234(5) 2_666
Bi2 Te1 2.959(3) .
Bi2 Te2 2.964(3) 2_566
Bi2 Te1 2.968(3) 2_576
Te1 Bi2 2.968(3) 2_576
Te2 Bi2 2.964(3) 2_566
Te2 Bi1 2.967(3) 2_566
Br1 Bi1 3.234(5) 2_666
Cl1 Al1 2.056(13) .
Cl1 Al1 2.109(12) 2_665
Cl2 Al1 2.414(17) .
Cl3 Br2 0.693(16) .
Cl3 Al1 2.150(13) .
Br2 Al1 2.752(14) .
Al1 Al1 2.063(16) 2_665
Al1 Cl1 2.109(12) 2_665
